data_2004253
loop_
_publ_author_name
'Chaloner, P. A.'
'Hitchcock, P. B.'
'Sutton, P. G.'

_publ_section_title
;
 3-Nitrodibenzofuran and 3-Iododibenzofuran
;
_journal_issue 12
_journal_name_full 'Acta Crystallographica Section C'
_journal_page_first 2680
_journal_page_last 2683
_journal_paper_doi 10.1107/S0108270194013338
_journal_volume 51
_journal_year 1995
_chemical_formula_moiety 'C12 H7 N1 O3'
_chemical_formula_sum 'C12 H7 N O3'
_chemical_formula_weight 213.2
_space_group_IT_number 2
_symmetry_cell_setting triclinic
_symmetry_space_group_name_Hall '-P 1'
_symmetry_space_group_name_H-M 'P -1'
_atom_type_scat_source 'MolEN (Fair, 1990)'
_cell_angle_alpha 75.23(4)
_cell_angle_beta 84.72(3)
_cell_angle_gamma 69.46(3)
_cell_formula_units_Z 2
_cell_length_a 6.886(3)
_cell_length_b 7.106(3)
_cell_length_c 10.591(4)
_cell_measurement_reflns_used 25
_cell_measurement_temperature 293
_cell_measurement_theta_max 10
_cell_measurement_theta_min 7
_cell_volume 469.3(4)
_diffrn_measurement_device 'Enraf-Nonius CAD-4'
_diffrn_measurement_method \q-2\q
_diffrn_radiation_type MoK\a
_diffrn_radiation_wavelength 0.71069
_diffrn_reflns_limit_h_max 8
_diffrn_reflns_limit_h_min 0
_diffrn_reflns_limit_k_max 8
_diffrn_reflns_limit_k_min -8
_diffrn_reflns_limit_l_max 12
_diffrn_reflns_limit_l_min -12
_diffrn_reflns_number 1659
_diffrn_reflns_theta_max 25
_diffrn_standards_decay_% -1.2
_diffrn_standards_interval_time 60
_diffrn_standards_number 2
_exptl_absorpt_coefficient_mu .1
_exptl_absorpt_correction_type none
_exptl_crystal_colour 'pale yellow'
_exptl_crystal_density_diffrn 1.51
_exptl_crystal_description needles
_exptl_crystal_size_max 0.25
_exptl_crystal_size_mid 0.25
_exptl_crystal_size_min 0.1
_refine_diff_density_max 0.22
_refine_diff_density_min -0.4
_refine_ls_goodness_of_fit_obs 1.8
_refine_ls_hydrogen_treatment refall
_refine_ls_number_parameters 173
_refine_ls_number_reflns 1313
_refine_ls_R_factor_obs 0.047
_refine_ls_shift/esd_max 0.01
_refine_ls_structure_factor_coef F
_refine_ls_weighting_details 'w = 1/\s^2^(F)'
_refine_ls_weighting_scheme calc
_refine_ls_wR_factor_obs 0.056
_reflns_number_observed 1313
_reflns_number_total 1659
_reflns_observed_criterion F^2^>2\s(F^2^)
_cod_data_source_file hu1087.cif
_cod_data_source_block hu1087a
_cod_depositor_comments
;
The following automatic conversions were performed:

'_refine_ls_weighting_scheme' value '1/\s^2^(F)' was changed to
'calc'. New tag '_refine_ls_weighting_details' was created. The value
of the new tag was set to 'w = 1/\s^2^(F)'.

Automatic conversion script
Id: cif_fix_values 3143 2015-03-26 13:38:13Z robertas 
;
_cod_original_cell_volume 469.2(6)
_cod_original_formula_sum 'C12 H7 N1 O3'
_cod_database_code 2004253

loop_
_symmetry_equiv_pos_as_xyz
x,y,z
-x,-y,-z

loop_
_atom_site_label
_atom_site_fract_x
_atom_site_fract_y
_atom_site_fract_z
_atom_site_U_iso_or_equiv
O1 .2069(2) .6861(2) .10467(11) .044(1)
O2 .2601(2) .7964(3) -.46901(13) .079(1)
O3 .5224(2) .7165(3) -.34461(14) .076(1)
N .3370(2) .7569(2) -.36168(14) .051(1)
C1 .1511(2) .7227(2) -.02325(15) .035(1)
C2 .2880(2) .7153(2) -.12652(15) .039(1)
C3 .1998(2) .7584(2) -.24737(15) .039(1)
C4 -.0103(2) .8039(2) -.26583(16) .043(1)
C5 -.1421(2) .8069(2) -.15935(16) .041(1)
C6 -.0614(2) .7674(2) -.03622(15) .035(1)
C7 -.1441(2) .7575(2) .09509(15) .036(1)
C8 -.3403(2) .7836(2) .15202(17) .046(1)
C9 -.3591(3) .7627(3) .28513(18) .053(1)
C10 -.1881(3) .7160(3) .36186(18) .055(1)
C11 .0078(3) .6889(3) .30884(17) .049(1)
C12 .0231(2) .7093(2) .17557(15) .038(1)
H2 .434(2) .683(2) -.117(2) .045(5)
H4 -.066(3) .831(2) -.345(2) .057(5)
H5 -.288(2) .838(2) -.173(2) .048(5)
H8 -.459(2) .821(2) .097(2) .047(5)
H9 -.501(3) .783(2) .319(2) .056(2)
H10 -.207(3) .701(3) .451(2) .068(6)
H11 .128(3) .654(2) .359(2) .053(5)

loop_
_geom_angle_atom_site_label_1
_geom_angle_atom_site_label_2
_geom_angle_atom_site_label_3
_geom_angle
_geom_angle_publ_flag
C1 O1 C12 105.20(10) yes
O2 N C3 118.1(2) yes
O1 C1 C2 124.20(10) yes
C2 C1 C6 123.7(2) yes
N C3 C2 117.70(10) yes
C2 C3 C4 123.60(10) yes
C4 C5 C6 119.0(2) yes
C1 C6 C7 105.10(10) yes
C6 C7 C8 135.4(2) yes
C8 C7 C12 118.4(2) yes
C8 C9 C10 121.2(2) yes
C10 C11 C12 116.0(2) yes
O1 C12 C11 124.5(2) yes
O2 N O3 123.6(2) yes
O3 N C3 118.30(10) yes
O1 C1 C6 112.10(10) yes
C1 C2 C3 115.10(10) yes
N C3 C4 118.70(10) yes
C3 C4 C5 119.5(2) yes
C1 C6 C5 119.10(10) yes
C5 C6 C7 135.70(10) yes
C6 C7 C12 106.20(10) yes
C7 C8 C9 118.5(2) yes
C9 C10 C11 121.8(2) yes
O1 C12 C7 111.40(10) yes
C7 C12 C11 124.1(2) yes

loop_
_geom_bond_atom_site_label_1
_geom_bond_atom_site_label_2
_geom_bond_distance
_geom_bond_publ_flag
O1 C1 1.377(2) yes
O2 N 1.223(2) yes
N C3 1.466(2) yes
C1 C6 1.396(2) yes
C3 C4 1.388(2) yes
C5 C6 1.387(2) yes
C7 C8 1.398(2) yes
C8 C9 1.378(3) yes
C10 C11 1.380(3) yes
O1 C12 1.391(2) yes
O3 N 1.226(2) yes
C1 C2 1.376(2) yes
C2 C3 1.383(2) yes
C4 C5 1.381(2) yes
C6 C7 1.448(2) yes
C7 C12 1.387(2) yes
C9 C10 1.387(3) yes
C11 C12 1.380(2) yes
